data_4060351
loop_
_publ_author_name
'R. Hermatschweiler'
'I. Fernandez'
'P. S. Pregosin'
'E. Watson'
'A. Albinati'
'S. Rizzato'
'L. F. Veiros'
'M. J. Calhorda'

_publ_section_title
;
 X-ray and 13C NMR studies on a Ru(IV) allyl complex. An explanation for
 the observed control of regioselectivity in allylic alkylation chemistry.
;
_journal_name_full Organometallics
_journal_paper_doi 10.1021/om049057a
_journal_year 2005
_chemical_formula_sum 'C21 H27 Cl F6 N P Ru'
_chemical_formula_weight 574.93
_chemical_name_common '[Ru(Cp*)Cl(CH3CN)(eta3-Ph-CHCHCH2)](PF6)'
_space_group_IT_number 14
_symmetry_cell_setting monoclinic
_symmetry_space_group_name_Hall '-P 2ybc'
_symmetry_space_group_name_H-M 'P 1 21/c 1'
_cell_angle_alpha 90.00
_cell_angle_beta 104.605(4)
_cell_angle_gamma 90.00
_cell_formula_units_Z 4
_cell_length_a 11.8085(13)
_cell_length_b 15.1804(17)
_cell_length_c 13.4054(16)
_cell_measurement_temperature 120(2)
_cell_volume 2325.4(5)
_diffrn_ambient_temperature 120(2)
_exptl_crystal_density_diffrn 1.642
_cod_depositor_comments
;
The following automatic conversions were performed:
'_symmetry_cell_setting' value 'Monoclinic' changed to 'monoclinic'
according to '/home/saulius/struct/CIF-dictionaries/cif_core.dic'
dictionary named 'cif_core.dic' version 2.4.1 from 2010-06-29.

Automatic conversion script
Id: cif_fix_enum 1527 2010-12-29 10:47:43Z saulius 
;
_cod_original_sg_symbol_H-M 'P 21/c'
_cod_database_code 4060351

loop_
_symmetry_equiv_pos_as_xyz
'x, y, z'
'-x, y+1/2, -z+1/2'
'-x, -y, -z'
'x, -y-1/2, z-1/2'

loop_
_atom_site_label
_atom_site_type_symbol
_atom_site_fract_x
_atom_site_fract_y
_atom_site_fract_z
_atom_site_U_iso_or_equiv
_atom_site_adp_type
_atom_site_occupancy
_atom_site_symmetry_multiplicity
_atom_site_calc_flag
_atom_site_refinement_flags
_atom_site_disorder_assembly
_atom_site_disorder_group
Ru Ru 0.733420(17) 0.120953(12) 0.184078(15) 0.01432(7) Uani 1 1 d . . .
Cl Cl 0.68681(6) 0.24032(4) 0.06330(5) 0.02662(16) Uani 1 1 d . . .
C1 C 0.8452(2) 0.09900(16) 0.3384(2) 0.0201(6) Uani 1 1 d . . .
C2 C 0.8743(2) 0.03367(17) 0.2724(2) 0.0238(6) Uani 1 1 d . . .
C3 C 0.9182(2) 0.07730(18) 0.1957(2) 0.0243(6) Uani 1 1 d . . .
C4 C 0.9203(2) 0.16938(18) 0.2155(2) 0.0221(6) Uani 1 1 d . . .
C5 C 0.8725(2) 0.18438(16) 0.30157(19) 0.0192(5) Uani 1 1 d . . .
C11 C 0.8066(3) 0.08155(19) 0.4347(2) 0.0296(7) Uani 1 1 d . . .
H11A H 0.7604 0.0272 0.4264 0.036 Uiso 1 1 calc R . .
H11B H 0.7586 0.1308 0.4476 0.036 Uiso 1 1 calc R . .
H11C H 0.8754 0.0752 0.4930 0.036 Uiso 1 1 calc R . .
C12 C 0.8758(3) -0.06384(18) 0.2889(3) 0.0376(8) Uani 1 1 d . . .
H12A H 0.9555 -0.0828 0.3231 0.045 Uiso 1 1 calc R . .
H12B H 0.8498 -0.0937 0.2223 0.045 Uiso 1 1 calc R . .
H12C H 0.8231 -0.0789 0.3323 0.045 Uiso 1 1 calc R . .
C13 C 0.9718(3) 0.0342(2) 0.1177(3) 0.0381(8) Uani 1 1 d . . .
H13A H 0.9596 0.0716 0.0564 0.046 Uiso 1 1 calc R . .
H13B H 0.9349 -0.0233 0.0985 0.046 Uiso 1 1 calc R . .
H13C H 1.0559 0.0261 0.1474 0.046 Uiso 1 1 calc R . .
C14 C 0.9684(3) 0.2381(2) 0.1588(2) 0.0334(7) Uani 1 1 d . . .
H14A H 1.0525 0.2449 0.1898 0.040 Uiso 1 1 calc R . .
H14B H 0.9287 0.2942 0.1625 0.040 Uiso 1 1 calc R . .
H14C H 0.9559 0.2205 0.0865 0.040 Uiso 1 1 calc R . .
C15 C 0.8601(2) 0.27306(17) 0.3475(2) 0.0251(6) Uani 1 1 d . . .
H15A H 0.9379 0.2976 0.3780 0.030 Uiso 1 1 calc R . .
H15B H 0.8174 0.2667 0.4010 0.030 Uiso 1 1 calc R . .
H15C H 0.8169 0.3127 0.2935 0.030 Uiso 1 1 calc R . .
N1A N 0.61432(18) 0.18442(13) 0.24847(16) 0.0180(5) Uani 1 1 d . . .
C1A C 0.5487(2) 0.21680(16) 0.28636(19) 0.0182(5) Uani 1 1 d . . .
C2A C 0.4629(2) 0.25501(19) 0.3339(2) 0.0268(6) Uani 1 1 d . . .
H2A1 H 0.3890 0.2635 0.2816 0.032 Uiso 1 1 calc R . .
H2A2 H 0.4914 0.3120 0.3645 0.032 Uiso 1 1 calc R . .
H2A3 H 0.4501 0.2154 0.3877 0.032 Uiso 1 1 calc R . .
C1L C 0.6952(2) 0.04322(18) 0.0417(2) 0.0269(6) Uani 1 1 d . . .
H1L1 H 0.7616 0.0109 0.0782 0.032 Uiso 1 1 calc R . .
H1L2 H 0.6963 0.0721 -0.0209 0.032 Uiso 1 1 calc R . .
C2L C 0.5946(2) 0.04847(18) 0.0807(2) 0.0245(6) Uani 1 1 d . . .
H2L H 0.5268 0.0803 0.0461 0.029 Uiso 1 1 calc R . .
C3L C 0.6014(2) 0.00348(16) 0.1742(2) 0.0235(6) Uani 1 1 d . . .
H3L H 0.6709 -0.0288 0.2027 0.028 Uiso 1 1 calc R . .
C111 C 0.5101(2) 0.00227(17) 0.2315(2) 0.0254(6) Uani 1 1 d . . .
C112 C 0.5256(3) -0.05193(19) 0.3180(2) 0.0350(7) Uani 1 1 d . . .
H112 H 0.5945 -0.0866 0.3395 0.042 Uiso 1 1 calc R . .
C113 C 0.4404(3) -0.0551(2) 0.3727(3) 0.0466(9) Uani 1 1 d . . .
H113 H 0.4518 -0.0919 0.4317 0.056 Uiso 1 1 calc R . .
C114 C 0.3415(3) -0.0068(2) 0.3433(3) 0.0486(9) Uani 1 1 d . . .
H114 H 0.2840 -0.0097 0.3816 0.058 Uiso 1 1 calc R . .
C115 C 0.3238(3) 0.0473(2) 0.2568(3) 0.0386(8) Uani 1 1 d . . .
H115 H 0.2542 0.0813 0.2364 0.046 Uiso 1 1 calc R . .
C116 C 0.4068(3) 0.05179(19) 0.2003(2) 0.0292(6) Uani 1 1 d . . .
H116 H 0.3940 0.0882 0.1409 0.035 Uiso 1 1 calc R . .
P P 0.22128(6) 0.24891(5) 0.49128(5) 0.02311(16) Uani 1 1 d . . .
F1 F 0.14197(16) 0.33380(11) 0.49202(16) 0.0472(5) Uani 1 1 d . . .
F2 F 0.33027(15) 0.31213(12) 0.49152(14) 0.0425(5) Uani 1 1 d . . .
F3 F 0.30149(17) 0.16477(12) 0.49015(16) 0.0502(5) Uani 1 1 d . . .
F4 F 0.11151(16) 0.18716(11) 0.49046(14) 0.0405(4) Uani 1 1 d . . .
F5 F 0.18701(18) 0.24976(13) 0.36854(13) 0.0483(5) Uani 1 1 d . . .
F6 F 0.25520(17) 0.24822(14) 0.61390(13) 0.0503(5) Uani 1 1 d . . .

loop_
_atom_site_aniso_label
_atom_site_aniso_U_11
_atom_site_aniso_U_22
_atom_site_aniso_U_33
_atom_site_aniso_U_23
_atom_site_aniso_U_13
_atom_site_aniso_U_12
Ru 0.01651(12) 0.01417(10) 0.01255(11) -0.00196(8) 0.00418(8) -0.00139(8)
Cl 0.0279(4) 0.0289(3) 0.0241(3) 0.0100(3) 0.0084(3) 0.0031(3)
C1 0.0202(14) 0.0218(13) 0.0158(13) 0.0007(10) -0.0001(11) 0.0025(10)
C2 0.0216(15) 0.0218(13) 0.0259(15) -0.0007(11) 0.0018(12) 0.0045(11)
C3 0.0181(15) 0.0293(14) 0.0242(14) -0.0078(12) 0.0033(12) 0.0000(11)
C4 0.0162(14) 0.0308(14) 0.0179(13) -0.0025(11) 0.0017(11) -0.0054(11)
C5 0.0177(14) 0.0221(13) 0.0163(13) -0.0023(10) 0.0013(11) -0.0006(10)
C11 0.0401(18) 0.0289(15) 0.0190(14) 0.0014(12) 0.0057(13) 0.0021(13)
C12 0.044(2) 0.0199(14) 0.0450(19) 0.0012(13) 0.0033(16) 0.0108(13)
C13 0.0264(17) 0.0503(19) 0.0403(18) -0.0196(16) 0.0132(14) 0.0006(14)
C14 0.0311(17) 0.0427(17) 0.0275(16) -0.0025(13) 0.0094(14) -0.0166(14)
C15 0.0266(15) 0.0212(13) 0.0259(15) -0.0090(11) 0.0038(12) -0.0034(11)
N1A 0.0200(12) 0.0164(10) 0.0175(11) 0.0003(9) 0.0045(10) -0.0025(9)
C1A 0.0190(14) 0.0196(12) 0.0152(13) 0.0008(10) 0.0027(11) -0.0017(10)
C2A 0.0214(15) 0.0342(15) 0.0268(15) -0.0039(12) 0.0097(12) 0.0034(12)
C1L 0.0270(16) 0.0328(15) 0.0189(14) -0.0114(12) 0.0018(12) -0.0055(12)
C2L 0.0246(15) 0.0265(14) 0.0197(14) -0.0096(11) 0.0007(12) -0.0075(11)
C3L 0.0221(14) 0.0182(12) 0.0274(15) -0.0042(11) 0.0008(12) -0.0060(11)
C111 0.0283(16) 0.0196(13) 0.0270(15) -0.0034(12) 0.0047(12) -0.0095(12)
C112 0.0421(19) 0.0264(15) 0.0343(17) 0.0031(13) 0.0055(15) -0.0118(13)
C113 0.064(3) 0.0407(19) 0.0380(19) 0.0070(15) 0.0175(18) -0.0199(18)
C114 0.051(2) 0.055(2) 0.048(2) -0.0068(18) 0.0284(19) -0.0256(19)
C115 0.0274(17) 0.0456(19) 0.0450(19) -0.0084(16) 0.0134(15) -0.0145(14)
C116 0.0269(16) 0.0321(15) 0.0275(15) -0.0024(13) 0.0049(13) -0.0106(13)
P 0.0234(4) 0.0261(4) 0.0206(4) 0.0021(3) 0.0068(3) 0.0046(3)
F1 0.0391(11) 0.0295(9) 0.0798(15) 0.0023(10) 0.0275(11) 0.0107(8)
F2 0.0342(11) 0.0486(11) 0.0514(12) -0.0137(9) 0.0232(9) -0.0105(8)
F3 0.0508(12) 0.0399(11) 0.0633(14) 0.0060(10) 0.0209(11) 0.0222(9)
F4 0.0383(11) 0.0381(10) 0.0460(11) 0.0011(8) 0.0123(9) -0.0085(8)
F5 0.0588(13) 0.0623(13) 0.0208(9) 0.0040(9) 0.0041(9) -0.0057(10)
F6 0.0504(12) 0.0792(15) 0.0195(9) 0.0000(9) 0.0053(8) -0.0071(11)

loop_
_geom_bond_atom_site_label_1
_geom_bond_atom_site_label_2
_geom_bond_distance
_geom_bond_site_symmetry_2
_geom_bond_publ_flag
Ru N1A 2.065(2) . ?
Ru C2L 2.162(3) . ?
Ru C1 2.181(3) . ?
Ru C1L 2.192(3) . ?
Ru C5 2.191(3) . ?
Ru C2 2.221(3) . ?
Ru C3 2.248(3) . ?
Ru C4 2.263(3) . ?
Ru C3L 2.351(2) . ?
Ru Cl 2.3998(7) . ?
C1 C2 1.428(4) . ?
C1 C5 1.452(3) . ?
C1 C11 1.497(4) . ?
C2 C3 1.425(4) . ?
C2 C12 1.496(4) . ?
C3 C4 1.422(4) . ?
C3 C13 1.502(4) . ?
C4 C5 1.424(4) . ?
C4 C14 1.486(4) . ?
C5 C15 1.503(3) . ?
C11 H11A 0.9800 . ?
C11 H11B 0.9800 . ?
C11 H11C 0.9800 . ?
C12 H12A 0.9800 . ?
C12 H12B 0.9800 . ?
C12 H12C 0.9800 . ?
C13 H13A 0.9800 . ?
C13 H13B 0.9800 . ?
C13 H13C 0.9800 . ?
C14 H14A 0.9800 . ?
C14 H14B 0.9800 . ?
C14 H14C 0.9800 . ?
C15 H15A 0.9800 . ?
C15 H15B 0.9800 . ?
C15 H15C 0.9800 . ?
N1A C1A 1.139(3) . ?
C1A C2A 1.448(3) . ?
C2A H2A1 0.9800 . ?
C2A H2A2 0.9800 . ?
C2A H2A3 0.9800 . ?
C1L C2L 1.415(4) . ?
C1L H1L1 0.9500 . ?
C1L H1L2 0.9500 . ?
C2L C3L 1.412(4) . ?
C2L H2L 0.9500 . ?
C3L C111 1.473(4) . ?
C3L H3L 0.9500 . ?
C111 C112 1.396(4) . ?
C111 C116 1.404(4) . ?
C112 C113 1.387(5) . ?
C112 H112 0.9500 . ?
C113 C114 1.352(5) . ?
C113 H113 0.9500 . ?
C114 C115 1.393(5) . ?
C114 H114 0.9500 . ?
C115 C116 1.383(4) . ?
C115 H115 0.9500 . ?
C116 H116 0.9500 . ?
P F6 1.5907(19) . ?
P F3 1.5925(18) . ?
P F5 1.5923(18) . ?
P F1 1.5945(17) . ?
P F4 1.5975(18) . ?
P F2 1.6048(18) . ?
